data_7109742
loop_
_publ_author_name
'Samir Kumar Sarkar'
'Pakkirisamy Thilagar'

_publ_section_title
;
 A borane-bithiophene-BODIPY triad: intriguing tricolor emission and
 selective fluorescence response towards fluoride ions
;
_journal_name_full Chem.Commun.
_journal_page_first 8558
_journal_paper_doi 10.1039/c3cc42979b
_journal_volume 49
_journal_year 2013
_chemical_formula_moiety 'C35 H32 B2 F2 N2 S2'
_chemical_formula_sum 'C35 H32 B2 F2 N2 S2'
_chemical_formula_weight 604.39
_chemical_name_systematic
;
?
;
_space_group_IT_number 14
_symmetry_cell_setting monoclinic
_symmetry_space_group_name_Hall '-P 2yn'
_symmetry_space_group_name_H-M 'P 1 21/n 1'
_atom_sites_solution_hydrogens geom
_atom_sites_solution_primary direct
_atom_sites_solution_secondary difmap
_audit_creation_method SHELXL-97
_cell_angle_alpha 90.00
_cell_angle_beta 103.615(14)
_cell_angle_gamma 90.00
_cell_formula_units_Z 4
_cell_length_a 17.249(4)
_cell_length_b 8.0755(17)
_cell_length_c 22.638(5)
_cell_measurement_temperature 150(2)
_cell_volume 3064.7(12)
_computing_cell_refinement 'Bruker kappa apex ccd'
_computing_data_collection 'Bruker kappa apex ccd'
_computing_data_reduction 'Bruker saint'
_computing_molecular_graphics ortep-III
_computing_publication_material WinGX1.80.05
_computing_structure_refinement 'SHELXL-97 (Sheldrick, 2008)'
_computing_structure_solution shelxs-97
_diffrn_ambient_temperature 150(2)
_diffrn_detector_area_resol_mean 0.3
_diffrn_measured_fraction_theta_full 0.992
_diffrn_measured_fraction_theta_max 0.992
_diffrn_measurement_device_type 'CCD area detector'
_diffrn_measurement_method 'phi and omega scan'
_diffrn_radiation_monochromator graphite
_diffrn_radiation_source 'fine-focus sealed tube'
_diffrn_radiation_type MoK\a
_diffrn_radiation_wavelength 0.71073
_diffrn_reflns_av_R_equivalents 0.1143
_diffrn_reflns_av_sigmaI/netI 0.0888
_diffrn_reflns_limit_h_max 24
_diffrn_reflns_limit_h_min -24
_diffrn_reflns_limit_k_max 11
_diffrn_reflns_limit_k_min -11
_diffrn_reflns_limit_l_max 29
_diffrn_reflns_limit_l_min -32
_diffrn_reflns_number 66114
_diffrn_reflns_theta_full 30.65
_diffrn_reflns_theta_max 30.65
_diffrn_reflns_theta_min 1.34
_exptl_absorpt_coefficient_mu 0.214
_exptl_absorpt_correction_T_max 0.989
_exptl_absorpt_correction_T_min 0.985
_exptl_absorpt_correction_type empirical
_exptl_absorpt_process_details SADABS
_exptl_crystal_colour red
_exptl_crystal_density_diffrn 1.310
_exptl_crystal_density_method 'not measured'
_exptl_crystal_description rectangular
_exptl_crystal_F_000 354
_exptl_crystal_size_max 0.28
_exptl_crystal_size_mid 0.22
_exptl_crystal_size_min 0.20
_refine_diff_density_max 0.322
_refine_diff_density_min -0.332
_refine_diff_density_rms 0.063
_refine_ls_extinction_method none
_refine_ls_goodness_of_fit_ref 1.003
_refine_ls_hydrogen_treatment mixed
_refine_ls_matrix_type full
_refine_ls_number_parameters 507
_refine_ls_number_reflns 9404
_refine_ls_number_restraints 0
_refine_ls_restrained_S_all 1.003
_refine_ls_R_factor_all 0.1202
_refine_ls_R_factor_gt 0.0557
_refine_ls_shift/su_max 0.006
_refine_ls_shift/su_mean 0.000
_refine_ls_structure_factor_coef Fsqd
_refine_ls_weighting_details 'calc w=1/[\s^2^(Fo^2^)+(0.0441P)^2^+1.0376P] where P=(Fo^2^+2Fc^2^)/3'
_refine_ls_weighting_scheme calc
_refine_ls_wR_factor_gt 0.1074
_refine_ls_wR_factor_ref 0.1307
_reflns_number_gt 5415
_reflns_number_total 9404
_reflns_threshold_expression >2\s(I)
_cod_data_source_file c3cc42979b.txt
_cod_data_source_block sensor1
_cod_original_sg_symbol_H-M P21/n
_cod_database_code 7109742

loop_
_symmetry_equiv_pos_as_xyz
'x, y, z'
'-x+1/2, y+1/2, -z+1/2'
'-x, -y, -z'
'x-1/2, -y-1/2, z-1/2'

loop_
_atom_site_label
_atom_site_type_symbol
_atom_site_fract_x
_atom_site_fract_y
_atom_site_fract_z
_atom_site_U_iso_or_equiv
_atom_site_adp_type
_atom_site_occupancy
_atom_site_symmetry_multiplicity
_atom_site_calc_flag
_atom_site_refinement_flags
_atom_site_disorder_assembly
_atom_site_disorder_group
S2 S 0.46877(3) 0.55074(6) 0.36481(2) 0.02839(13) Uani 1 1 d . . .
S1 S 0.27273(3) 0.30189(7) 0.42026(2) 0.02722(13) Uani 1 1 d . . .
F1 F 0.10598(8) -0.27884(18) 0.53085(7) 0.0537(4) Uani 1 1 d . . .
F2 F 0.16315(9) -0.18096(18) 0.62485(7) 0.0508(4) Uani 1 1 d . . .
N1 N 0.24300(10) -0.2033(2) 0.55117(8) 0.0274(4) Uani 1 1 d . . .
N2 N 0.13919(10) 0.0123(2) 0.54197(8) 0.0301(4) Uani 1 1 d . . .
C16 C 0.34930(14) 0.6676(3) 0.28878(10) 0.0305(5) Uani 1 1 d . . .
C11 C 0.39174(13) 0.1965(3) 0.50154(10) 0.0272(5) Uani 1 1 d . . .
C6 C 0.18705(12) 0.1204(3) 0.51770(9) 0.0266(5) Uani 1 1 d . . .
C17 C 0.43108(13) 0.6764(2) 0.30260(9) 0.0259(4) Uani 1 1 d . A .
C27 C 0.44849(12) 0.9348(2) 0.23446(9) 0.0238(4) Uani 1 1 d . A .
C13 C 0.36584(12) 0.3777(2) 0.41931(9) 0.0244(4) Uani 1 1 d . . .
C32 C 0.44936(12) 0.9497(3) 0.17209(9) 0.0284(5) Uani 1 1 d . . .
C21 C 0.73984(13) 0.6355(3) 0.30999(9) 0.0282(5) Uani 1 1 d . . .
C19 C 0.60043(13) 0.5703(2) 0.27041(9) 0.0270(5) Uani 1 1 d . . .
C22 C 0.71761(14) 0.7942(3) 0.32358(10) 0.0290(5) Uani 1 1 d . A .
C7 C 0.14897(13) 0.2775(3) 0.51015(10) 0.0317(5) Uani 1 1 d . . .
C5 C 0.26004(12) 0.0663(2) 0.50802(9) 0.0236(4) Uani 1 1 d . . .
C10 C 0.31092(12) 0.1776(2) 0.48251(9) 0.0247(4) Uani 1 1 d . . .
C3 C 0.35288(14) -0.1849(3) 0.51358(10) 0.0296(5) Uani 1 1 d . . .
C18 C 0.57727(12) 0.7312(2) 0.28469(9) 0.0235(4) Uani 1 1 d . A .
C14 C 0.37568(12) 0.4916(2) 0.37197(9) 0.0249(4) Uani 1 1 d . . .
C12 C 0.42273(13) 0.3104(3) 0.46565(10) 0.0265(4) Uani 1 1 d . . .
C2 C 0.35024(15) -0.3412(3) 0.53770(11) 0.0333(5) Uani 1 1 d . . .
C30 C 0.37731(13) 1.2109(3) 0.16488(12) 0.0381(6) Uani 1 1 d . . .
C15 C 0.31792(14) 0.5629(3) 0.32708(10) 0.0302(5) Uani 1 1 d . . .
C20 C 0.68045(13) 0.5262(3) 0.28314(10) 0.0288(5) Uani 1 1 d . A .
C23 C 0.63866(13) 0.8444(2) 0.31099(9) 0.0267(5) Uani 1 1 d . . .
C28 C 0.41147(13) 1.0618(3) 0.26074(10) 0.0299(5) Uani 1 1 d . . .
C35 C 0.48601(18) 0.8181(4) 0.14059(12) 0.0401(6) Uani 1 1 d . . .
C4 C 0.28648(12) -0.0967(3) 0.52277(9) 0.0249(4) Uani 1 1 d . . .
C31 C 0.41312(14) 1.0860(3) 0.13912(11) 0.0362(6) Uani 1 1 d . . .
C24 C 0.54123(16) 0.4466(3) 0.23626(14) 0.0391(6) Uani 1 1 d . A .
C29 C 0.37731(13) 1.1973(3) 0.22595(12) 0.0342(5) Uani 1 1 d . . .
C8 C 0.07972(15) 0.2618(3) 0.52919(11) 0.0387(6) Uani 1 1 d . . .
C9 C 0.07555(14) 0.0989(3) 0.54865(11) 0.0374(6) Uani 1 1 d . . .
C25 C 0.82589(13) 0.5842(3) 0.32267(11) 0.0388(6) Uani 1 1 d . A 1
H24 H 0.8326 0.5019 0.2937 0.112(13) Uiso 1 1 calc R A 1
H28 H 0.8417 0.5391 0.3629 0.100(12) Uiso 1 1 calc R A 1
H29 H 0.8583 0.6789 0.3195 0.090(11) Uiso 1 1 calc R A 1
C1 C 0.28212(14) -0.3483(3) 0.56042(10) 0.0328(5) Uani 1 1 d . . .
C26 C 0.62020(18) 1.0200(3) 0.32625(12) 0.0367(6) Uani 1 1 d . A .
B2 B 0.48728(15) 0.7808(3) 0.27292(10) 0.0245(5) Uani 1 1 d . . .
C34 C 0.3389(2) 1.3570(4) 0.1279(2) 0.0671(11) Uani 1 1 d . . .
C33 C 0.4122(2) 1.0643(4) 0.32767(13) 0.0469(7) Uani 1 1 d . . .
B1 B 0.16061(16) -0.1677(3) 0.56343(12) 0.0344(6) Uani 1 1 d . . .
H14 H 0.7589(13) 0.877(3) 0.3403(9) 0.027(6) Uiso 1 1 d . . .
H6 H 0.0384(13) 0.045(3) 0.5665(10) 0.029(6) Uiso 1 1 d . . .
H13 H 0.6952(12) 0.420(3) 0.2716(9) 0.024(6) Uiso 1 1 d . . .
H9 H 0.2647(15) 0.548(3) 0.3246(11) 0.044(7) Uiso 1 1 d . . .
H17 H 0.5820(14) 1.068(3) 0.2920(11) 0.038(7) Uiso 1 1 d . . .
H11 H 0.3512(14) 1.285(3) 0.2460(11) 0.042(7) Uiso 1 1 d . . .
H10 H 0.3168(14) 0.731(3) 0.2572(10) 0.036(6) Uiso 1 1 d . . .
H21 H 0.4376(16) 0.972(4) 0.3512(12) 0.054(8) Uiso 1 1 d . . .
H8 H 0.4786(14) 0.339(3) 0.4740(10) 0.033(6) Uiso 1 1 d . . .
H12 H 0.4152(13) 1.087(3) 0.0987(11) 0.031(6) Uiso 1 1 d . . .
H1 H 0.2610(13) -0.435(3) 0.5786(10) 0.034(6) Uiso 1 1 d . . .
H7 H 0.4242(14) 0.138(3) 0.5358(11) 0.034(6) Uiso 1 1 d . . .
H4 H 0.1687(14) 0.373(3) 0.4964(11) 0.040(7) Uiso 1 1 d . . .
H23 H 0.4871(19) 0.482(3) 0.2271(13) 0.063(9) Uiso 1 1 d . . .
H5 H 0.0417(15) 0.346(3) 0.5300(11) 0.046(7) Uiso 1 1 d . . .
H15 H 0.5949(15) 1.025(3) 0.3594(12) 0.048(8) Uiso 1 1 d . . .
H18 H 0.4952(16) 0.856(3) 0.1019(13) 0.056(8) Uiso 1 1 d . . .
H2 H 0.3850(14) -0.428(3) 0.5378(11) 0.038(7) Uiso 1 1 d . . .
H16 H 0.6670(17) 1.087(3) 0.3361(12) 0.057(8) Uiso 1 1 d . . .
H3 H 0.3912(14) -0.140(3) 0.4915(10) 0.037(6) Uiso 1 1 d . . .
H20 H 0.5345(17) 0.783(3) 0.1654(13) 0.051(8) Uiso 1 1 d . . .
H19 H 0.4518(18) 0.723(4) 0.1306(13) 0.061(9) Uiso 1 1 d . . .
H22 H 0.359(2) 1.067(4) 0.3345(15) 0.084(11) Uiso 1 1 d . . .
H31 H 0.288(2) 1.340(4) 0.1113(15) 0.073(10) Uiso 1 1 d . . .
H30 H 0.337(3) 1.443(5) 0.152(2) 0.121(18) Uiso 1 1 d . . .
H25 H 0.439(2) 1.160(5) 0.3487(17) 0.102(13) Uiso 1 1 d . . .
H27 H 0.541(2) 0.349(5) 0.2574(17) 0.093(12) Uiso 1 1 d . . .
H32 H 0.369(3) 1.389(6) 0.097(2) 0.141(18) Uiso 1 1 d . . .
H26 H 0.554(2) 0.410(5) 0.1998(18) 0.107(13) Uiso 1 1 d . . .

loop_
_atom_site_aniso_label
_atom_site_aniso_U_11
_atom_site_aniso_U_22
_atom_site_aniso_U_33
_atom_site_aniso_U_23
_atom_site_aniso_U_13
_atom_site_aniso_U_12
S2 0.0256(3) 0.0276(3) 0.0311(3) 0.0080(2) 0.0050(2) -0.0007(2)
S1 0.0237(3) 0.0309(3) 0.0268(3) 0.0058(2) 0.0055(2) 0.0012(2)
F1 0.0319(8) 0.0484(9) 0.0785(11) -0.0135(8) 0.0085(8) -0.0181(7)
F2 0.0576(10) 0.0580(9) 0.0452(9) 0.0111(7) 0.0287(8) -0.0042(8)
N1 0.0244(9) 0.0309(9) 0.0258(9) 0.0003(8) 0.0040(7) -0.0081(8)
N2 0.0210(9) 0.0420(11) 0.0277(10) -0.0038(8) 0.0068(8) -0.0049(8)
C16 0.0307(12) 0.0290(11) 0.0321(12) 0.0088(10) 0.0081(10) 0.0078(10)
C11 0.0238(11) 0.0284(11) 0.0289(11) 0.0045(9) 0.0050(9) 0.0014(9)
C6 0.0222(11) 0.0355(12) 0.0215(10) -0.0021(9) 0.0039(9) -0.0019(9)
C17 0.0293(12) 0.0215(10) 0.0270(11) 0.0031(8) 0.0069(9) 0.0034(9)
C27 0.0245(11) 0.0212(10) 0.0256(11) 0.0016(8) 0.0055(8) -0.0048(8)
C13 0.0252(11) 0.0221(10) 0.0275(11) -0.0017(8) 0.0095(9) 0.0002(8)
C32 0.0238(11) 0.0343(12) 0.0253(11) 0.0018(9) 0.0022(9) -0.0093(9)
C21 0.0279(12) 0.0348(12) 0.0226(11) 0.0056(9) 0.0076(9) -0.0035(9)
C19 0.0288(12) 0.0228(10) 0.0299(11) -0.0001(9) 0.0077(9) -0.0031(9)
C22 0.0309(12) 0.0312(12) 0.0233(11) 0.0018(9) 0.0031(9) -0.0086(10)
C7 0.0275(12) 0.0395(13) 0.0268(12) -0.0013(10) 0.0036(10) 0.0024(10)
C5 0.0218(10) 0.0283(10) 0.0196(10) -0.0010(8) 0.0026(8) -0.0021(9)
C10 0.0245(11) 0.0258(10) 0.0245(10) 0.0020(8) 0.0069(9) 0.0022(9)
C3 0.0298(12) 0.0303(11) 0.0294(12) 0.0004(9) 0.0084(10) -0.0012(10)
C18 0.0294(11) 0.0206(10) 0.0204(10) 0.0016(8) 0.0057(9) -0.0014(8)
C14 0.0256(11) 0.0225(10) 0.0277(11) 0.0012(8) 0.0088(9) 0.0037(8)
C12 0.0223(11) 0.0282(11) 0.0289(11) 0.0018(9) 0.0057(9) -0.0011(9)
C2 0.0353(13) 0.0278(12) 0.0349(13) -0.0009(10) 0.0042(11) 0.0021(10)
C30 0.0248(12) 0.0310(12) 0.0496(15) 0.0157(11) -0.0093(11) -0.0083(10)
C15 0.0233(11) 0.0314(11) 0.0381(13) 0.0085(10) 0.0116(10) 0.0059(10)
C20 0.0302(12) 0.0261(11) 0.0320(12) 0.0011(9) 0.0113(10) 0.0015(10)
C23 0.0348(12) 0.0244(10) 0.0203(10) 0.0021(8) 0.0052(9) -0.0046(9)
C28 0.0307(12) 0.0241(10) 0.0354(12) 0.0012(9) 0.0088(10) -0.0010(9)
C35 0.0409(16) 0.0543(17) 0.0254(13) -0.0045(12) 0.0083(12) -0.0028(14)
C4 0.0226(11) 0.0289(11) 0.0226(10) 0.0002(8) 0.0043(8) -0.0045(9)
C31 0.0316(13) 0.0451(14) 0.0269(12) 0.0106(11) -0.0031(10) -0.0140(11)
C24 0.0294(14) 0.0279(13) 0.0581(18) -0.0137(12) 0.0064(12) -0.0025(11)
C29 0.0233(11) 0.0215(10) 0.0555(16) 0.0027(11) 0.0045(11) -0.0005(9)
C8 0.0281(13) 0.0532(16) 0.0344(13) -0.0060(11) 0.0066(11) 0.0087(12)
C9 0.0241(12) 0.0562(16) 0.0332(13) -0.0074(11) 0.0096(10) -0.0052(11)
C25 0.0265(13) 0.0511(15) 0.0382(14) 0.0010(12) 0.0064(11) -0.0021(11)
C1 0.0368(14) 0.0284(12) 0.0313(12) 0.0019(10) 0.0038(10) -0.0078(10)
C26 0.0450(16) 0.0277(12) 0.0331(14) -0.0056(10) 0.0007(12) -0.0040(11)
B2 0.0325(13) 0.0199(11) 0.0202(11) -0.0040(9) 0.0044(10) -0.0012(10)
C34 0.054(2) 0.0461(18) 0.080(3) 0.0316(18) -0.026(2) -0.0035(16)
C33 0.072(2) 0.0326(14) 0.0418(16) -0.0016(12) 0.0258(15) 0.0116(15)
B1 0.0293(14) 0.0403(15) 0.0360(15) -0.0029(12) 0.0121(12) -0.0123(12)

loop_
_atom_type_symbol
_atom_type_description
_atom_type_scat_dispersion_real
_atom_type_scat_dispersion_imag
_atom_type_scat_source
C C 0.0033 0.0016 'International Tables Vol C Tables 4.2.6.8 and 6.1.1.4'
H H 0.0000 0.0000 'International Tables Vol C Tables 4.2.6.8 and 6.1.1.4'
B B 0.0013 0.0007 'International Tables Vol C Tables 4.2.6.8 and 6.1.1.4'
N N 0.0061 0.0033 'International Tables Vol C Tables 4.2.6.8 and 6.1.1.4'
F F 0.0171 0.0103 'International Tables Vol C Tables 4.2.6.8 and 6.1.1.4'
S S 0.1246 0.1234 'International Tables Vol C Tables 4.2.6.8 and 6.1.1.4'

loop_
_geom_angle_atom_site_label_1
_geom_angle_atom_site_label_2
_geom_angle_atom_site_label_3
_geom_angle
C14 S2 C17 93.40(10)
C13 S1 C10 92.24(10)
C1 N1 C4 107.78(18)
C1 N1 B1 125.91(18)
C4 N1 B1 126.01(18)
C9 N2 C6 107.08(19)
C9 N2 B1 126.53(19)
C6 N2 B1 126.08(18)
C17 C16 C15 114.5(2)
C10 C11 C12 112.8(2)
C5 C6 N2 120.20(19)
C5 C6 C7 131.9(2)
N2 C6 C7 107.79(18)
C16 C17 B2 129.96(19)
C16 C17 S2 108.88(15)
B2 C17 S2 121.12(16)
C28 C27 C32 117.96(19)
C28 C27 B2 121.09(18)
C32 C27 B2 120.95(18)
C12 C13 C14 129.04(19)
C12 C13 S1 110.56(15)
C14 C13 S1 120.35(16)
C31 C32 C27 119.4(2)
C31 C32 C35 119.4(2)
C27 C32 C35 121.1(2)
C20 C21 C22 118.1(2)
C20 C21 C25 120.4(2)
C22 C21 C25 121.5(2)
C20 C19 C18 120.47(19)
C20 C19 C24 117.2(2)
C18 C19 C24 122.1(2)
C23 C22 C21 122.2(2)
C8 C7 C6 107.0(2)
C6 C5 C4 120.58(19)
C6 C5 C10 120.98(18)
C4 C5 C10 118.44(18)
C11 C10 C5 127.20(19)
C11 C10 S1 110.89(15)
C5 C10 S1 121.89(15)
C2 C3 C4 107.5(2)
C19 C18 C23 117.58(19)
C19 C18 B2 121.15(18)
C23 C18 B2 121.26(18)
C15 C14 C13 128.48(19)
C15 C14 S2 110.19(16)
C13 C14 S2 121.31(16)
C13 C12 C11 113.5(2)
C3 C2 C1 107.1(2)
C31 C30 C29 117.9(2)
C31 C30 C34 121.2(3)
C29 C30 C34 120.8(3)
C14 C15 C16 113.0(2)
C21 C20 C19 121.7(2)
C22 C23 C18 119.88(19)
C22 C23 C26 118.5(2)
C18 C23 C26 121.6(2)
C29 C28 C27 120.3(2)
C29 C28 C33 117.3(2)
C27 C28 C33 122.3(2)
N1 C4 C3 107.51(18)
N1 C4 C5 120.50(18)
C3 C4 C5 131.99(19)
C30 C31 C32 122.6(2)
C30 C29 C28 121.7(2)
C7 C8 C9 107.5(2)
N2 C9 C8 110.6(2)
N1 C1 C2 110.1(2)
C17 B2 C18 118.88(18)
C17 B2 C27 116.19(19)
C18 B2 C27 124.90(19)
F1 B1 F2 110.00(19)
F1 B1 N1 109.0(2)
F2 B1 N1 110.8(2)
F1 B1 N2 111.1(2)
F2 B1 N2 109.7(2)
N1 B1 N2 106.33(17)

loop_
_geom_bond_atom_site_label_1
_geom_bond_atom_site_label_2
_geom_bond_distance
S2 C14 1.719(2)
S2 C17 1.733(2)
S1 C13 1.724(2)
S1 C10 1.729(2)
F1 B1 1.382(3)
F2 B1 1.385(3)
N1 C1 1.343(3)
N1 C4 1.394(3)
N1 B1 1.538(3)
N2 C9 1.340(3)
N2 C6 1.399(3)
N2 B1 1.549(3)
C16 C17 1.373(3)
C16 C15 1.407(3)
C11 C10 1.367(3)
C11 C12 1.413(3)
C6 C5 1.398(3)
C6 C7 1.420(3)
C17 B2 1.552(3)
C27 C28 1.412(3)
C27 C32 1.421(3)
C27 B2 1.574(3)
C13 C12 1.369(3)
C13 C14 1.452(3)
C32 C31 1.393(3)
C32 C35 1.500(3)
C21 C20 1.380(3)
C21 C22 1.393(3)
C21 C25 1.502(3)
C19 C20 1.388(3)
C19 C18 1.419(3)
C19 C24 1.505(3)
C22 C23 1.385(3)
C7 C8 1.368(3)
C5 C4 1.407(3)
C5 C10 1.466(3)
C3 C2 1.380(3)
C3 C4 1.405(3)
C18 C23 1.419(3)
C18 B2 1.564(3)
C14 C15 1.371(3)
C2 C1 1.390(3)
C30 C31 1.381(4)
C30 C29 1.387(3)
C30 C34 1.508(4)
C23 C26 1.511(3)
C28 C29 1.395(3)
C28 C33 1.512(3)
C8 C9 1.395(4)
